data_7125722
loop_
_publ_author_name
'Chen, Sitong'
'Liu, Yuji'
'Feng, Yongan'
'Yang, Xianjin'
'Zhang, Qinghua'

_publ_section_title
;
 5,6-Fused bicyclic tetrazolo-pyridazine energetic materials.
;
_journal_issue 10
_journal_name_full 'Chemical communications (Cambridge, England)'
_journal_page_first 1493
_journal_page_last 1496
_journal_paper_doi 10.1039/c9cc08782f
_journal_volume 56
_journal_year 2020
_chemical_formula_moiety 'C4 H2 Cl2 N4 O2'
_chemical_formula_sum 'C4 H2 Cl2 N4 O2'
_chemical_formula_weight 209.00
_chemical_properties_physical Deliquescent
_space_group_crystal_system monoclinic
_space_group_IT_number 14
_space_group_name_Hall '-P 2ybc'
_space_group_name_H-M_alt 'P 1 21/c 1'
_atom_sites_solution_hydrogens geom
_atom_sites_solution_primary direct
_atom_sites_solution_secondary difmap
_audit_creation_date 2019-07-03
_audit_creation_method
;
Olex2 1.2-beta
(compiled 2015.08.17 svn.r3210 for OlexSys, GUI svn.r5083)
;
_audit_update_record
;
2019-08-14 deposited with the CCDC.	2020-01-02 downloaded from the CCDC.
;
_cell_angle_alpha 90.00
_cell_angle_beta 99.450(2)
_cell_angle_gamma 90.00
_cell_formula_units_Z 8
_cell_length_a 16.0864(10)
_cell_length_b 12.7175(8)
_cell_length_c 7.1186(5)
_cell_measurement_reflns_used 7375
_cell_measurement_temperature 227
_cell_measurement_theta_max 27.52
_cell_measurement_theta_min 3.03
_cell_volume 1436.55(16)
_computing_molecular_graphics 'Olex2 (Dolomanov et al., 2009)'
_computing_publication_material 'Olex2 (Dolomanov et al., 2009)'
_computing_structure_refinement 'XL (Sheldrick, 2008)'
_computing_structure_solution 'SHELXS-97 (Sheldrick, 1990)'
_diffrn_ambient_temperature 227.0
_diffrn_measured_fraction_theta_full 0.994
_diffrn_measured_fraction_theta_max 0.988
_diffrn_measurement_device_type 'CCD area detector'
_diffrn_measurement_method 'phi and omega scans'
_diffrn_radiation_monochromator graphite
_diffrn_radiation_type MoK\a
_diffrn_radiation_wavelength 0.71073
_diffrn_reflns_av_R_equivalents 0.0646
_diffrn_reflns_av_unetI/netI 0.0463
_diffrn_reflns_limit_h_max 20
_diffrn_reflns_limit_h_min -20
_diffrn_reflns_limit_k_max 16
_diffrn_reflns_limit_k_min -16
_diffrn_reflns_limit_l_max 9
_diffrn_reflns_limit_l_min -8
_diffrn_reflns_number 16870
_diffrn_reflns_theta_full 26.00
_diffrn_reflns_theta_max 27.58
_diffrn_reflns_theta_min 2.57
_diffrn_source 'fine-focus sealed tube'
_exptl_absorpt_coefficient_mu 0.861
_exptl_absorpt_correction_T_max 0.7456
_exptl_absorpt_correction_T_min 0.5370
_exptl_absorpt_correction_type multi-scan
_exptl_absorpt_process_details
;
SADABS-2016/2 (Bruker,2016/2) was used for absorption correction.
wR2(int) was 0.1193 before and 0.0847 after correction.
The Ratio of minimum to maximum transmission is 0.7202.
The \l/2 correction factor is Not present.
;
_exptl_crystal_colour red
_exptl_crystal_colour_primary red
_exptl_crystal_density_diffrn 1.933
_exptl_crystal_density_method 'not measured'
_exptl_crystal_description needle
_exptl_crystal_F_000 832
_exptl_crystal_size_max 0.2
_exptl_crystal_size_mid 0.12
_exptl_crystal_size_min 0.1
_refine_diff_density_max 0.339
_refine_diff_density_min -0.355
_refine_diff_density_rms 0.068
_refine_ls_extinction_method none
_refine_ls_goodness_of_fit_ref 1.062
_refine_ls_hydrogen_treatment refall
_refine_ls_matrix_type full
_refine_ls_number_parameters 233
_refine_ls_number_reflns 3286
_refine_ls_number_restraints 0
_refine_ls_restrained_S_all 1.062
_refine_ls_R_factor_all 0.0561
_refine_ls_R_factor_gt 0.0418
_refine_ls_shift/su_max 0.000
_refine_ls_shift/su_mean 0.000
_refine_ls_structure_factor_coef Fsqd
_refine_ls_weighting_details 'calc w=1/[\s^2^(Fo^2^)+(0.0330P)^2^+1.1250P] where P=(Fo^2^+2Fc^2^)/3'
_refine_ls_weighting_scheme calc
_refine_ls_wR_factor_gt 0.0925
_refine_ls_wR_factor_ref 0.1002
_reflns_number_gt 2683
_reflns_number_total 3286
_reflns_threshold_expression >2sigma(I)
_cod_data_source_file c9cc08782f2.cif
_cod_data_source_block a
_cod_depositor_comments 'Adding full bibliography for 7125722--7125725.cif.'
_cod_database_code 7125722
_olex2_refinement_description
;
;
_olex2_submission_special_instructions 'No special instructions were received'

loop_
_space_group_symop_id
_space_group_symop_operation_xyz
1 'x, y, z'
2 '-x, y+1/2, -z+1/2'
3 '-x, -y, -z'
4 'x, -y-1/2, z-1/2'

loop_
_atom_site_label
_atom_site_type_symbol
_atom_site_fract_x
_atom_site_fract_y
_atom_site_fract_z
_atom_site_U_iso_or_equiv
_atom_site_adp_type
_atom_site_occupancy
_atom_site_calc_flag
Cl2 Cl 0.08925(3) 0.30079(4) 0.38891(9) 0.03174(17) Uani 1 d
Cl4 Cl 0.58909(3) 0.58845(4) 0.85927(9) 0.02988(16) Uani 1 d
Cl3 Cl 0.29967(4) 0.30970(4) 0.51146(9) 0.03297(17) Uani 1 d
Cl1 Cl -0.19729(4) 0.56776(4) -0.01228(10) 0.03592(18) Uani 1 d
O1 O -0.27936(10) 0.36731(13) 0.0579(2) 0.0307(4) Uani 1 d
O2 O -0.21125(10) 0.24962(12) -0.0761(2) 0.0294(4) Uani 1 d
N2 N -0.06679(13) 0.20616(14) 0.1826(3) 0.0245(4) Uani 1 d
N7 N 0.51160(12) 0.41453(14) 0.7711(3) 0.0255(4) Uani 1 d
N3 N 0.01242(12) 0.47147(14) 0.2709(3) 0.0258(4) Uani 1 d
C7 C 0.42909(14) 0.57179(16) 0.6729(3) 0.0206(4) Uani 1 d
O3 O 0.21876(10) 0.51982(14) 0.5407(3) 0.0391(5) Uani 1 d
C4 C 0.00489(13) 0.36958(16) 0.2701(3) 0.0212(4) Uani 1 d
C8 C 0.50273(13) 0.51635(17) 0.7604(3) 0.0208(4) Uani 1 d
N8 N 0.44730(12) 0.35076(14) 0.6941(3) 0.0261(4) Uani 1 d
C3 C -0.06693(13) 0.31117(15) 0.1815(3) 0.0193(4) Uani 1 d
C5 C 0.37654(14) 0.39551(16) 0.6130(3) 0.0217(5) Uani 1 d
N4 N -0.05124(12) 0.53187(14) 0.1801(3) 0.0262(4) Uani 1 d
N6 N 0.42674(15) 0.67650(15) 0.6686(3) 0.0312(5) Uani 1 d
C1 C -0.12154(14) 0.48516(16) 0.1034(3) 0.0218(5) Uani 1 d
N5 N 0.28558(12) 0.54672(14) 0.4952(3) 0.0258(4) Uani 1 d
C2 C -0.13360(13) 0.37605(16) 0.1037(3) 0.0189(4) Uani 1 d
C6 C 0.36417(13) 0.50384(16) 0.5985(3) 0.0198(4) Uani 1 d
O4 O 0.29238(12) 0.60897(15) 0.3673(3) 0.0425(5) Uani 1 d
N1 N -0.21435(11) 0.32898(13) 0.0225(3) 0.0212(4) Uani 1 d
H2A H -0.0235(18) 0.173(2) 0.240(4) 0.030(7) Uiso 1 d
H6A H 0.3865(19) 0.705(2) 0.613(4) 0.034(8) Uiso 1 d
H2B H -0.1099(19) 0.173(2) 0.129(4) 0.038(8) Uiso 1 d
H6B H 0.4711(19) 0.711(2) 0.722(4) 0.038(8) Uiso 1 d

loop_
_atom_site_aniso_label
_atom_site_aniso_U_11
_atom_site_aniso_U_22
_atom_site_aniso_U_33
_atom_site_aniso_U_23
_atom_site_aniso_U_13
_atom_site_aniso_U_12
Cl2 0.0196(3) 0.0270(3) 0.0448(4) 0.0056(2) -0.0060(2) 0.0035(2)
Cl4 0.0213(3) 0.0281(3) 0.0384(3) -0.0038(2) -0.0004(2) -0.0068(2)
Cl3 0.0251(3) 0.0195(3) 0.0498(4) -0.0014(2) -0.0072(3) -0.0047(2)
Cl1 0.0273(3) 0.0180(3) 0.0568(4) 0.0077(2) -0.0102(3) 0.0030(2)
O1 0.0168(8) 0.0346(9) 0.0397(10) 0.0037(7) 0.0019(7) 0.0015(7)
O2 0.0327(9) 0.0182(8) 0.0341(9) -0.0045(7) -0.0042(7) -0.0057(7)
N2 0.0214(10) 0.0141(9) 0.0365(11) 0.0015(8) 0.0001(9) 0.0017(8)
N7 0.0204(10) 0.0203(9) 0.0338(11) 0.0002(8) -0.0012(8) 0.0005(7)
N3 0.0206(10) 0.0179(9) 0.0361(11) 0.0001(8) -0.0034(8) -0.0010(7)
C7 0.0241(11) 0.0177(10) 0.0205(10) -0.0006(8) 0.0055(9) 0.0003(8)
O3 0.0189(9) 0.0323(9) 0.0635(13) -0.0058(9) -0.0010(8) 0.0001(7)
C4 0.0171(10) 0.0181(10) 0.0275(11) 0.0020(8) 0.0007(9) 0.0021(8)
C8 0.0190(10) 0.0207(10) 0.0228(10) -0.0017(8) 0.0036(8) -0.0019(8)
N8 0.0228(10) 0.0172(9) 0.0360(11) 0.0007(8) -0.0019(8) -0.0003(7)
C3 0.0216(11) 0.0137(9) 0.0228(10) 0.0007(8) 0.0045(9) 0.0011(8)
C5 0.0195(11) 0.0181(10) 0.0265(11) -0.0010(8) 0.0007(9) -0.0016(8)
N4 0.0214(10) 0.0158(8) 0.0391(11) 0.0008(8) -0.0023(8) -0.0013(7)
N6 0.0302(12) 0.0148(9) 0.0448(13) -0.0011(9) -0.0051(10) -0.0005(9)
C1 0.0215(11) 0.0144(10) 0.0284(11) 0.0005(8) 0.0003(9) 0.0019(8)
N5 0.0253(10) 0.0207(9) 0.0287(10) -0.0052(8) -0.0039(8) 0.0061(8)
C2 0.0172(10) 0.0162(10) 0.0226(10) -0.0019(8) 0.0009(8) -0.0029(8)
C6 0.0191(10) 0.0180(10) 0.0214(10) 0.0010(8) 0.0009(8) 0.0038(8)
O4 0.0492(12) 0.0432(11) 0.0326(10) 0.0116(8) -0.0011(8) 0.0168(9)
N1 0.0201(9) 0.0166(9) 0.0250(9) 0.0052(7) -0.0019(7) -0.0016(7)

loop_
_atom_type_symbol
_atom_type_description
_atom_type_scat_dispersion_real
_atom_type_scat_dispersion_imag
_atom_type_scat_source
C C 0.0033 0.0016 'International Tables Vol C Tables 4.2.6.8 and 6.1.1.4'
H H 0.0000 0.0000 'International Tables Vol C Tables 4.2.6.8 and 6.1.1.4'
Cl Cl 0.1484 0.1585 'International Tables Vol C Tables 4.2.6.8 and 6.1.1.4'
N N 0.0061 0.0033 'International Tables Vol C Tables 4.2.6.8 and 6.1.1.4'
O O 0.0106 0.0060 'International Tables Vol C Tables 4.2.6.8 and 6.1.1.4'

loop_
_geom_angle_atom_site_label_1
_geom_angle_atom_site_label_2
_geom_angle_atom_site_label_3
_geom_angle
C3 N2 H2A 119.3(17)
C3 N2 H2B 119.4(19)
H2A N2 H2B 121(3)
C8 N7 N8 120.06(18)
C4 N3 N4 119.96(18)
N6 C7 C8 121.4(2)
N6 C7 C6 126.5(2)
C6 C7 C8 112.07(18)
N3 C4 Cl2 116.09(16)
N3 C4 C3 125.95(19)
C3 C4 Cl2 117.96(15)
N7 C8 Cl4 115.67(16)
N7 C8 C7 126.16(19)
C7 C8 Cl4 118.16(16)
C5 N8 N7 117.72(17)
N2 C3 C4 121.09(19)
N2 C3 C2 126.5(2)
C2 C3 C4 112.39(17)
N8 C5 Cl3 114.86(16)
N8 C5 C6 124.19(19)
C6 C5 Cl3 120.86(16)
C1 N4 N3 118.22(17)
C7 N6 H6A 119(2)
C7 N6 H6B 118.3(19)
H6A N6 H6B 123(3)
N4 C1 Cl1 114.71(15)
N4 C1 C2 123.85(19)
C2 C1 Cl1 121.33(16)
O3 N5 C6 119.26(19)
O3 N5 O4 124.6(2)
O4 N5 C6 116.12(19)
C3 C2 C1 119.28(19)
C3 C2 N1 119.40(18)
C1 C2 N1 121.31(18)
C7 C6 C5 119.79(19)
C7 C6 N5 119.56(18)
C5 C6 N5 120.53(18)
O1 N1 O2 124.13(18)
O1 N1 C2 119.51(17)
O2 N1 C2 116.33(18)

loop_
_geom_bond_atom_site_label_1
_geom_bond_atom_site_label_2
_geom_bond_distance
Cl2 C4 1.716(2)
Cl4 C8 1.716(2)
Cl3 C5 1.717(2)
Cl1 C1 1.714(2)
O1 N1 1.217(2)
O2 N1 1.235(2)
N2 C3 1.335(3)
N2 H2A 0.86(3)
N2 H2B 0.85(3)
N7 C8 1.304(3)
N7 N8 1.357(2)
N3 C4 1.301(3)
N3 N4 1.356(2)
C7 C8 1.431(3)
C7 N6 1.332(3)
C7 C6 1.391(3)
O3 N5 1.221(3)
C4 C3 1.430(3)
N8 C5 1.318(3)
C3 C2 1.394(3)
C5 C6 1.393(3)
N4 C1 1.314(3)
N6 H6A 0.79(3)
N6 H6B 0.87(3)
C1 C2 1.401(3)
N5 C6 1.460(3)
N5 O4 1.225(3)
C2 N1 1.461(3)

loop_
_geom_torsion_atom_site_label_1
_geom_torsion_atom_site_label_2
_geom_torsion_atom_site_label_3
_geom_torsion_atom_site_label_4
_geom_torsion
Cl2 C4 C3 N2 -3.4(3)
Cl2 C4 C3 C2 174.99(16)
Cl3 C5 C6 C7 -176.47(17)
Cl3 C5 C6 N5 -0.5(3)
Cl1 C1 C2 C3 172.99(17)
Cl1 C1 C2 N1 -6.4(3)
N2 C3 C2 C1 -175.8(2)
N2 C3 C2 N1 3.6(3)
N7 N8 C5 Cl3 177.75(16)
N7 N8 C5 C6 1.2(3)
N3 C4 C3 N2 177.2(2)
N3 C4 C3 C2 -4.4(3)
N3 N4 C1 Cl1 -178.68(16)
N3 N4 C1 C2 -2.5(3)
O3 N5 C6 C7 -128.3(2)
O3 N5 C6 C5 55.7(3)
C4 N3 N4 C1 4.3(3)
C4 C3 C2 C1 5.9(3)
C4 C3 C2 N1 -174.66(19)
C8 N7 N8 C5 -1.2(3)
C8 C7 C6 C5 -0.8(3)
C8 C7 C6 N5 -176.89(19)
N8 N7 C8 Cl4 -178.86(16)
N8 N7 C8 C7 0.3(4)
N8 C5 C6 C7 -0.1(4)
N8 C5 C6 N5 175.9(2)
C3 C2 N1 O1 135.9(2)
C3 C2 N1 O2 -42.5(3)
N4 N3 C4 Cl2 179.88(17)
N4 N3 C4 C3 -0.8(4)
N4 C1 C2 C3 -3.0(4)
N4 C1 C2 N1 177.6(2)
N6 C7 C8 Cl4 -0.5(3)
N6 C7 C8 N7 -179.6(2)
N6 C7 C6 C5 179.5(2)
N6 C7 C6 N5 3.5(4)
C1 C2 N1 O1 -44.7(3)
C1 C2 N1 O2 136.9(2)
C6 C7 C8 Cl4 179.88(16)
C6 C7 C8 N7 0.8(3)
O4 N5 C6 C7 51.2(3)
O4 N5 C6 C5 -124.8(2)
